data_7720749
loop_
_publ_author_name
'Botter, Eleonora'
'Lauteri, Valentina'
'Rubbi, Alessandro'
'Orian, Laura'
'Forner, Matteo'
'Gandin, Valentina'
'Demitri, Nicola'
'Canzonieri, Vincenzo'
'Rizzolio, Flavio'
'Cavarzerani, Enrico'
'Visentin, Fabiano'
'Scattolin, Thomas'

_publ_section_title
;
 Insertion of SnCl<sub>2</sub> into the Pd-Cl bond: mechanistic
 elucidation and antitumor evaluation of trichlorostannyl palladium-NHC
 allyl complexes in ovarian cancer models.
;
_journal_issue 16
_journal_name_full 'Dalton transactions (Cambridge, England : 2003)'
_journal_page_first 6351
_journal_page_last 6372
_journal_paper_doi 10.1039/d6dt00680a
_journal_volume 55
_journal_year 2026
_chemical_formula_moiety 'C30 H41 Cl3 N2 Pd Sn, C H2 Cl2'
_chemical_formula_sum 'C31 H43 Cl5 N2 Pd Sn'
_chemical_formula_weight 846.01
_space_group_crystal_system orthorhombic
_space_group_IT_number 57
_space_group_name_Hall '-P 2c 2b'
_space_group_name_H-M_alt 'P b c m'
_atom_sites_solution_hydrogens geom
_atom_sites_solution_primary direct
_atom_sites_solution_secondary difmap
_audit_creation_method SHELXL-2019/3
_audit_update_record
;
2025-12-01 deposited with the CCDC.	2026-03-25 downloaded from the CCDC.
;
_cell_angle_alpha 90
_cell_angle_beta 90
_cell_angle_gamma 90
_cell_formula_units_Z 4
_cell_length_a 9.5410(19)
_cell_length_b 19.387(4)
_cell_length_c 19.905(4)
_cell_measurement_reflns_used 52300
_cell_measurement_temperature 200(2)
_cell_measurement_theta_max 31.103
_cell_measurement_theta_min 1.833
_cell_volume 3681.9(13)
_computing_cell_refinement 'XDS (Kabsch, 2010)'
_computing_data_collection 'Elettra XRD2 Data Collection SW'
_computing_data_reduction 'XDS (Kabsch, 2010)'
_computing_molecular_graphics 'Ortep3 for Windows - Coot'
_computing_publication_material 'enCIFer - publCIF'
_computing_structure_refinement 'SHELXL-2019/3 (Sheldrick, 2015)'
_computing_structure_solution 'SHELXT (Sheldrick, 2015)'
_diffrn_ambient_temperature 200(2)
_diffrn_measured_fraction_theta_full 0.998
_diffrn_measured_fraction_theta_max 0.956
_diffrn_measurement_device_type
;
'Arinax MD2s Goniometer, Pilatus 6M detector'
;
_diffrn_measurement_method 'Rotating crystal'
_diffrn_radiation_type Synchrotron
_diffrn_radiation_wavelength 0.620
_diffrn_reflns_av_R_equivalents 0.0503
_diffrn_reflns_av_unetI/netI 0.0232
_diffrn_reflns_Laue_measured_fraction_full 0.998
_diffrn_reflns_Laue_measured_fraction_max 0.956
_diffrn_reflns_limit_h_max 15
_diffrn_reflns_limit_h_min -15
_diffrn_reflns_limit_k_max 30
_diffrn_reflns_limit_k_min -30
_diffrn_reflns_limit_l_max 31
_diffrn_reflns_limit_l_min -31
_diffrn_reflns_number 85993
_diffrn_reflns_point_group_measured_fraction_full 0.998
_diffrn_reflns_point_group_measured_fraction_max 0.956
_diffrn_reflns_theta_full 21.839
_diffrn_reflns_theta_max 31.103
_diffrn_reflns_theta_min 1.833
_diffrn_source 'Elettra Synchrotron - XRD2 BL'
_diffrn_standards_decay_% 0
_diffrn_standards_interval_count 0
_diffrn_standards_number 0
_exptl_absorpt_coefficient_mu 1.056
_exptl_absorpt_correction_type none
_exptl_crystal_colour Colourless
_exptl_crystal_density_diffrn 1.526
_exptl_crystal_description 'Thick blocks'
_exptl_crystal_F_000 1696
_exptl_crystal_size_max 0.100
_exptl_crystal_size_mid 0.050
_exptl_crystal_size_min 0.020
_refine_diff_density_max 0.822
_refine_diff_density_min -0.844
_refine_diff_density_rms 0.074
_refine_ls_extinction_coef 0.0073(3)
_refine_ls_extinction_expression Fc^*^=kFc[1+0.001xFc^2^\l^3^/sin(2\q)]^-1/4^
_refine_ls_extinction_method 'SHELXL-2019/3 (Sheldrick 2015)'
_refine_ls_goodness_of_fit_ref 1.022
_refine_ls_hydrogen_treatment constr
_refine_ls_matrix_type full
_refine_ls_number_parameters 206
_refine_ls_number_reflns 8717
_refine_ls_number_restraints 9
_refine_ls_restrained_S_all 1.026
_refine_ls_R_factor_all 0.0288
_refine_ls_R_factor_gt 0.0276
_refine_ls_shift/su_max 0.001
_refine_ls_shift/su_mean 0.000
_refine_ls_structure_factor_coef Fsqd
_refine_ls_weighting_details 'w=1/[\s^2^(Fo^2^)+(0.0429P)^2^+1.1544P] where P=(Fo^2^+2Fc^2^)/3'
_refine_ls_weighting_scheme calc
_refine_ls_wR_factor_gt 0.0795
_refine_ls_wR_factor_ref 0.0806
_reflns_Friedel_coverage 0.000
_reflns_number_gt 8245
_reflns_number_total 8717
_reflns_threshold_expression 'I > 2\s(I)'
_cod_data_source_file d6dt00680a2.cif
_cod_data_source_block VL2MT
_cod_depositor_comments 'Adding full bibliography for 7720746--7720751.cif.'
_cod_database_code 7720749
_shelx_shelxl_version_number 2019/3
_shelx_space_group_comment
;
The symmetry employed for this shelxl refinement is uniquely defined
by the following loop, which should always be used as a source of
symmetry information in preference to the above space-group names.
They are only intended as comments.
;
_shelx_estimated_absorpt_t_min 0.902
_shelx_estimated_absorpt_t_max 0.979

loop_
_space_group_symop_operation_xyz
'x, y, z'
'-x, -y, z+1/2'
'-x, y+1/2, -z+1/2'
'x, -y+1/2, -z'
'-x, -y, -z'
'x, y, -z-1/2'
'x, -y-1/2, z-1/2'
'-x, y-1/2, z'

loop_
_atom_site_label
_atom_site_type_symbol
_atom_site_fract_x
_atom_site_fract_y
_atom_site_fract_z
_atom_site_U_iso_or_equiv
_atom_site_adp_type
_atom_site_occupancy
_atom_site_site_symmetry_order
_atom_site_calc_flag
_atom_site_refinement_flags_posn
_atom_site_refinement_flags_adp
_atom_site_refinement_flags_occupancy
_atom_site_disorder_assembly
_atom_site_disorder_group
Pd_11 Pd 0.79644(2) 0.35067(2) 0.250000 0.03120(4) Uani 1 2 d S T P . .
C13_12 C 0.64399(12) 0.45437(6) 0.37338(5) 0.03220(19) Uani 1 1 d . . . . .
C14_12 C 0.56719(14) 0.40669(7) 0.41140(6) 0.0362(2) Uani 1 1 d . . . . .
C15_12 C 0.60089(19) 0.40108(9) 0.47945(7) 0.0490(3) Uani 1 1 d . . . . .
H15_12 H 0.550788 0.369408 0.506835 0.059 Uiso 1 1 calc R U . . .
C16_12 C 0.7059(2) 0.44081(11) 0.50772(8) 0.0610(5) Uani 1 1 d . . . . .
H16_12 H 0.726750 0.436423 0.554191 0.073 Uiso 1 1 calc R U . . .
C17_12 C 0.78043(19) 0.48667(10) 0.46882(8) 0.0552(4) Uani 1 1 d . . . . .
H17_12 H 0.853461 0.512990 0.488709 0.066 Uiso 1 1 calc R U . . .
C18_12 C 0.75056(15) 0.49518(7) 0.40077(6) 0.0405(2) Uani 1 1 d . . . . .
N2_12 N 0.60687(10) 0.46562(5) 0.30380(4) 0.02989(15) Uani 1 1 d . . . . .
C1_12 C 0.66054(15) 0.43188(8) 0.250000 0.0273(2) Uani 1 2 d S T P A .
C21A_12 C 0.7705(3) 0.62187(11) 0.37760(14) 0.0792(7) Uani 1 1 d . . . . .
H21A_12 H 0.670280 0.623655 0.366850 0.119 Uiso 1 1 calc R U . . .
H21B_12 H 0.820486 0.656640 0.351101 0.119 Uiso 1 1 calc R U . . .
H21C_12 H 0.783848 0.631236 0.425554 0.119 Uiso 1 1 calc R U . . .
C20A_12 C 0.9861(2) 0.54835(17) 0.37379(14) 0.0853(8) Uani 1 1 d . . . . .
H20A_12 H 1.032291 0.582463 0.344982 0.128 Uiso 1 1 calc R U . . .
H20B_12 H 1.023033 0.502323 0.363737 0.128 Uiso 1 1 calc R U . . .
H20C_12 H 1.004182 0.559495 0.421022 0.128 Uiso 1 1 calc R U . . .
C19A_12 C 0.82834(18) 0.54954(10) 0.36073(8) 0.0524(4) Uani 1 1 d . . . . .
H19A_12 H 0.812182 0.540546 0.311872 0.063 Uiso 1 1 calc R U . . .
C3_12 C 0.52172(13) 0.51994(7) 0.28395(6) 0.0364(2) Uani 1 1 d . . . . .
H3_12 H 0.472978 0.551039 0.312496 0.044 Uiso 1 1 calc R U . . .
C19B_12 C 0.45046(18) 0.36448(8) 0.38105(7) 0.0460(3) Uani 1 1 d . . . . .
H19B_12 H 0.478008 0.353150 0.333849 0.055 Uiso 1 1 calc R U . . .
C20B_12 C 0.4245(3) 0.29677(10) 0.41749(10) 0.0680(6) Uani 1 1 d . . . . .
H20D_12 H 0.512666 0.271085 0.421026 0.102 Uiso 1 1 calc R U . . .
H20E_12 H 0.356018 0.269346 0.392334 0.102 Uiso 1 1 calc R U . . .
H20F_12 H 0.388116 0.306229 0.462596 0.102 Uiso 1 1 calc R U . . .
C21B_12 C 0.3131(2) 0.40519(15) 0.37803(15) 0.0794(7) Uani 1 1 d . . . . .
H21D_12 H 0.278890 0.413463 0.423746 0.119 Uiso 1 1 calc R U . . .
H21E_12 H 0.243134 0.378713 0.352861 0.119 Uiso 1 1 calc R U . . .
H21F_12 H 0.329436 0.449441 0.355563 0.119 Uiso 1 1 calc R U . . .
C19_13 C 0.9887(3) 0.4039(2) 0.2751(2) 0.0667(11) Uani 0.5 1 d D . P A -1
H19A_13 H 1.006051 0.448294 0.252039 0.080 Uiso 0.5 1 calc R U P A -1
H19B_13 H 1.016232 0.404001 0.323093 0.080 Uiso 0.5 1 calc R U P A -1
C21_13 C 1.0182(3) 0.3438(2) 0.2386(6) 0.072(3) Uani 0.5 1 d D . P A -1
H21_13 H 1.068568 0.346362 0.197524 0.086 Uiso 0.5 1 calc R U P A -1
C20_13 C 0.9728(3) 0.27982(18) 0.2632(3) 0.0644(17) Uani 0.5 1 d D . P A -1
H20A_13 H 0.999128 0.268267 0.310011 0.077 Uiso 0.5 1 calc R U P A -1
H20B_13 H 0.978095 0.240212 0.231947 0.077 Uiso 0.5 1 calc R U P A -1
Sn_21 Sn 0.64523(2) 0.24273(2) 0.250000 0.03670(4) Uani 1 2 d S T P A .
Cl_22 Cl 0.39874(6) 0.22940(3) 0.250000 0.04983(11) Uani 1 2 d S T P . .
Cl_23 Cl 0.69319(6) 0.16500(2) 0.15939(3) 0.06483(13) Uani 1 1 d . . . . .
C1_31 C 0.8800(6) 0.250000 0.500000 0.1116(18) Uani 1 2 d S TU P . .
H1A_31 H 0.819258 0.222529 0.469828 0.134 Uiso 0.5 1 calc R U P . .
H1B_31 H 0.819260 0.277472 0.530172 0.134 Uiso 0.5 1 calc R U P . .
Cl1_31 Cl 0.9858(2) 0.30419(9) 0.45319(7) 0.1734(6) Uani 1 1 d . U . . .

loop_
_atom_site_aniso_label
_atom_site_aniso_U_11
_atom_site_aniso_U_22
_atom_site_aniso_U_33
_atom_site_aniso_U_23
_atom_site_aniso_U_13
_atom_site_aniso_U_12
Pd_11 0.02843(6) 0.03100(6) 0.03416(6) 0.000 0.000 0.00231(4)
C13_12 0.0363(5) 0.0351(5) 0.0253(4) 0.0014(3) -0.0016(3) 0.0013(4)
C14_12 0.0440(6) 0.0368(5) 0.0278(4) -0.0001(4) 0.0032(4) -0.0011(4)
C15_12 0.0628(9) 0.0533(8) 0.0310(5) 0.0089(5) -0.0014(5) -0.0100(7)
C16_12 0.0768(12) 0.0740(11) 0.0322(6) 0.0138(7) -0.0164(6) -0.0189(9)
C17_12 0.0621(9) 0.0672(10) 0.0362(6) 0.0107(6) -0.0180(6) -0.0187(8)
C18_12 0.0445(6) 0.0452(6) 0.0318(5) 0.0062(4) -0.0088(4) -0.0067(5)
N2_12 0.0319(4) 0.0326(4) 0.0252(3) -0.0003(3) -0.0002(3) 0.0030(3)
C1_12 0.0274(5) 0.0283(6) 0.0261(5) 0.000 0.000 -0.0010(4)
C21A_12 0.1065(19) 0.0513(10) 0.0798(15) 0.0167(10) -0.0263(14) -0.0176(11)
C20A_12 0.0553(10) 0.118(2) 0.0821(15) 0.0312(15) -0.0143(10) -0.0344(12)
C19A_12 0.0549(8) 0.0599(9) 0.0423(7) 0.0135(6) -0.0134(6) -0.0210(7)
C3_12 0.0404(5) 0.0390(5) 0.0298(4) -0.0015(4) 0.0004(4) 0.0115(4)
C19B_12 0.0561(7) 0.0499(7) 0.0322(5) -0.0068(5) 0.0082(5) -0.0169(6)
C20B_12 0.0986(16) 0.0537(9) 0.0516(9) -0.0035(7) 0.0196(10) -0.0299(10)
C21B_12 0.0469(9) 0.0994(19) 0.0919(17) 0.0071(15) -0.0083(10) -0.0147(11)
C19_13 0.0353(12) 0.066(2) 0.099(3) -0.0063(19) -0.0121(14) -0.0083(13)
C21_13 0.0301(10) 0.082(2) 0.103(9) -0.016(3) 0.011(2) 0.0060(11)
C20_13 0.0463(13) 0.0631(17) 0.084(5) -0.0089(19) -0.0050(16) 0.0255(13)
Sn_21 0.04418(7) 0.02718(6) 0.03873(7) 0.000 0.000 -0.00065(4)
Cl_22 0.0483(2) 0.0607(3) 0.0405(2) 0.000 0.000 -0.0146(2)
Cl_23 0.0795(3) 0.0483(2) 0.0666(3) -0.02161(19) 0.0216(2) -0.00485(19)
C1_31 0.084(3) 0.151(5) 0.100(4) 0.003(3) 0.000 0.000
Cl1_31 0.2197(17) 0.1693(14) 0.1311(10) -0.0013(9) 0.0548(10) -0.0461(12)

loop_
_atom_type_symbol
_atom_type_description
_atom_type_scat_dispersion_real
_atom_type_scat_dispersion_imag
_atom_type_scat_source
C C 0.0020 0.0012 'International Tables Vol C Tables 4.2.6.8 and 6.1.1.4'
N N 0.0042 0.0025 'International Tables Vol C Tables 4.2.6.8 and 6.1.1.4'
Cl Cl 0.1198 0.1216 'International Tables Vol C Tables 4.2.6.8 and 6.1.1.4'
Sn Sn -0.8908 1.1200 'International Tables Vol C Tables 4.2.6.8 and 6.1.1.4'
Pd Pd -1.3766 0.7904 'International Tables Vol C Tables 4.2.6.8 and 6.1.1.4'
H H 0.0000 0.0000 'International Tables Vol C Tables 4.2.6.8 and 6.1.1.4'

loop_
_geom_angle_atom_site_label_1
_geom_angle_atom_site_label_2
_geom_angle_atom_site_label_3
_geom_angle
_geom_angle_site_symmetry_1
_geom_angle_site_symmetry_3
_geom_angle_publ_flag
C1_12 Pd_11 C21_13 132.79(11) . . ?
C1_12 Pd_11 C19_13 99.85(11) . . ?
C21_13 Pd_11 C19_13 38.08(19) . . ?
C1_12 Pd_11 C20_13 166.77(13) . . ?
C21_13 Pd_11 C20_13 37.84(15) . . ?
C19_13 Pd_11 C20_13 67.62(14) . . ?
C1_12 Pd_11 Sn_21 105.94(4) . . ?
C21_13 Pd_11 Sn_21 120.77(10) . . ?
C19_13 Pd_11 Sn_21 150.92(11) . . ?
C20_13 Pd_11 Sn_21 85.39(10) . . ?
C18_12 C13_12 C14_12 122.85(11) . . ?
C18_12 C13_12 N2_12 117.78(10) . . ?
C14_12 C13_12 N2_12 119.25(10) . . ?
C15_12 C14_12 C13_12 117.05(12) . . ?
C15_12 C14_12 C19B_12 121.09(12) . . ?
C13_12 C14_12 C19B_12 121.84(11) . . ?
C16_12 C15_12 C14_12 121.19(14) . . ?
C16_12 C15_12 H15_12 119.4 . . ?
C14_12 C15_12 H15_12 119.4 . . ?
C17_12 C16_12 C15_12 120.33(14) . . ?
C17_12 C16_12 H16_12 119.8 . . ?
C15_12 C16_12 H16_12 119.8 . . ?
C16_12 C17_12 C18_12 121.15(15) . . ?
C16_12 C17_12 H17_12 119.4 . . ?
C18_12 C17_12 H17_12 119.4 . . ?
C17_12 C18_12 C13_12 117.42(13) . . ?
C17_12 C18_12 C19A_12 119.55(13) . . ?
C13_12 C18_12 C19A_12 122.97(11) . . ?
C1_12 N2_12 C3_12 111.26(9) . . ?
C1_12 N2_12 C13_12 126.26(10) . . ?
C3_12 N2_12 C13_12 122.04(9) . . ?
N2_12 C1_12 N2_12 104.39(13) . 6_556 ?
N2_12 C1_12 Pd_11 127.79(6) . . ?
N2_12 C1_12 Pd_11 127.79(6) 6_556 . ?
C19A_12 C21A_12 H21A_12 109.5 . . ?
C19A_12 C21A_12 H21B_12 109.5 . . ?
H21A_12 C21A_12 H21B_12 109.5 . . ?
C19A_12 C21A_12 H21C_12 109.5 . . ?
H21A_12 C21A_12 H21C_12 109.5 . . ?
H21B_12 C21A_12 H21C_12 109.5 . . ?
C19A_12 C20A_12 H20A_12 109.5 . . ?
C19A_12 C20A_12 H20B_12 109.5 . . ?
H20A_12 C20A_12 H20B_12 109.5 . . ?
C19A_12 C20A_12 H20C_12 109.5 . . ?
H20A_12 C20A_12 H20C_12 109.5 . . ?
H20B_12 C20A_12 H20C_12 109.5 . . ?
C18_12 C19A_12 C20A_12 112.49(16) . . ?
C18_12 C19A_12 C21A_12 110.00(17) . . ?
C20A_12 C19A_12 C21A_12 109.2(2) . . ?
C18_12 C19A_12 H19A_12 108.3 . . ?
C20A_12 C19A_12 H19A_12 108.3 . . ?
C21A_12 C19A_12 H19A_12 108.3 . . ?
C3_12 C3_12 N2_12 106.54(6) 6_556 . ?
C3_12 C3_12 H3_12 126.7 6_556 . ?
N2_12 C3_12 H3_12 126.7 . . ?
C14_12 C19B_12 C20B_12 113.43(15) . . ?
C14_12 C19B_12 C21B_12 111.60(15) . . ?
C20B_12 C19B_12 C21B_12 108.94(17) . . ?
C14_12 C19B_12 H19B_12 107.5 . . ?
C20B_12 C19B_12 H19B_12 107.5 . . ?
C21B_12 C19B_12 H19B_12 107.5 . . ?
C19B_12 C20B_12 H20D_12 109.5 . . ?
C19B_12 C20B_12 H20E_12 109.5 . . ?
H20D_12 C20B_12 H20E_12 109.5 . . ?
C19B_12 C20B_12 H20F_12 109.5 . . ?
H20D_12 C20B_12 H20F_12 109.5 . . ?
H20E_12 C20B_12 H20F_12 109.5 . . ?
C19B_12 C21B_12 H21D_12 109.5 . . ?
C19B_12 C21B_12 H21E_12 109.5 . . ?
H21D_12 C21B_12 H21E_12 109.5 . . ?
C19B_12 C21B_12 H21F_12 109.5 . . ?
H21D_12 C21B_12 H21F_12 109.5 . . ?
H21E_12 C21B_12 H21F_12 109.5 . . ?
C21_13 C19_13 Pd_11 69.75(18) . . ?
C21_13 C19_13 H19A_13 116.7 . . ?
Pd_11 C19_13 H19A_13 116.7 . . ?
C21_13 C19_13 H19B_13 116.7 . . ?
Pd_11 C19_13 H19B_13 116.7 . . ?
H19A_13 C19_13 H19B_13 113.7 . . ?
C19_13 C21_13 C20_13 119.5(8) . . ?
C19_13 C21_13 Pd_11 72.2(2) . . ?
C20_13 C21_13 Pd_11 73.2(2) . . ?
C19_13 C21_13 H21_13 120.3 . . ?
C20_13 C21_13 H21_13 120.3 . . ?
Pd_11 C21_13 H21_13 126.2 . . ?
C21_13 C20_13 Pd_11 68.92(17) . . ?
C21_13 C20_13 H20A_13 116.8 . . ?
Pd_11 C20_13 H20A_13 116.8 . . ?
C21_13 C20_13 H20B_13 116.8 . . ?
Pd_11 C20_13 H20B_13 116.8 . . ?
H20A_13 C20_13 H20B_13 113.8 . . ?
Cl_22 Sn_21 Cl_23 96.963(18) . 6_556 ?
Cl_22 Sn_21 Cl_23 96.964(18) . . ?
Cl_23 Sn_21 Cl_23 97.75(3) 6_556 . ?
Cl_22 Sn_21 Pd_11 130.853(18) . . ?
Cl_23 Sn_21 Pd_11 114.184(16) 6_556 . ?
Cl_23 Sn_21 Pd_11 114.183(16) . . ?
Cl1_31 C1_31 Cl1_31 108.6(3) . 4_556 ?
Cl1_31 C1_31 H1A_31 110.0 . . ?
Cl1_31 C1_31 H1A_31 110.0 4_556 . ?
Cl1_31 C1_31 H1B_31 110.0 . . ?
Cl1_31 C1_31 H1B_31 110.0 4_556 . ?
H1A_31 C1_31 H1B_31 108.4 . . ?

loop_
_geom_bond_atom_site_label_1
_geom_bond_atom_site_label_2
_geom_bond_distance
_geom_bond_site_symmetry_2
_geom_bond_publ_flag
Pd_11 C1_12 2.0396(15) . ?
Pd_11 C21_13 2.132(3) . ?
Pd_11 C19_13 2.163(3) . ?
Pd_11 C20_13 2.188(3) . ?
Pd_11 Sn_21 2.5418(4) . ?
C13_12 C18_12 1.3989(18) . ?
C13_12 C14_12 1.4017(17) . ?
C13_12 N2_12 1.4461(14) . ?
C14_12 C15_12 1.3964(18) . ?
C14_12 C19B_12 1.508(2) . ?
C15_12 C16_12 1.384(3) . ?
C15_12 H15_12 0.9500 . ?
C16_12 C17_12 1.377(2) . ?
C16_12 H16_12 0.9500 . ?
C17_12 C18_12 1.3940(19) . ?
C17_12 H17_12 0.9500 . ?
C18_12 C19A_12 1.516(2) . ?
N2_12 C1_12 1.3553(13) . ?
N2_12 C3_12 1.3875(15) . ?
C21A_12 C19A_12 1.544(3) . ?
C21A_12 H21A_12 0.9800 . ?
C21A_12 H21B_12 0.9800 . ?
C21A_12 H21C_12 0.9800 . ?
C20A_12 C19A_12 1.528(3) . ?
C20A_12 H20A_12 0.9800 . ?
C20A_12 H20B_12 0.9800 . ?
C20A_12 H20C_12 0.9800 . ?
C19A_12 H19A_12 1.0000 . ?
C3_12 C3_12 1.352(2) 6_556 ?
C3_12 H3_12 0.9500 . ?
C19B_12 C20B_12 1.520(2) . ?
C19B_12 C21B_12 1.531(3) . ?
C19B_12 H19B_12 1.0000 . ?
C20B_12 H20D_12 0.9800 . ?
C20B_12 H20E_12 0.9800 . ?
C20B_12 H20F_12 0.9800 . ?
C21B_12 H21D_12 0.9800 . ?
C21B_12 H21E_12 0.9800 . ?
C21B_12 H21F_12 0.9800 . ?
C19_13 C21_13 1.402(7) . ?
C19_13 H19A_13 0.9900 . ?
C19_13 H19B_13 0.9900 . ?
C21_13 C20_13 1.402(6) . ?
C21_13 H21_13 0.9500 . ?
C20_13 H20A_13 0.9900 . ?
C20_13 H20B_13 0.9900 . ?
Sn_21 Cl_22 2.3660(7) . ?
Sn_21 Cl_23 2.3944(5) 6_556 ?
Sn_21 Cl_23 2.3944(5) . ?
C1_31 Cl1_31 1.729(3) . ?
C1_31 Cl1_31 1.730(3) 4_556 ?
C1_31 H1A_31 0.9900 . ?
C1_31 H1B_31 0.9900 . ?

loop_
_geom_torsion_atom_site_label_1
_geom_torsion_atom_site_label_2
_geom_torsion_atom_site_label_3
_geom_torsion_atom_site_label_4
_geom_torsion
_geom_torsion_site_symmetry_1
_geom_torsion_site_symmetry_2
_geom_torsion_site_symmetry_3
_geom_torsion_site_symmetry_4
_geom_torsion_publ_flag
C18_12 C13_12 C14_12 C15_12 0.2(2) . . . . ?
N2_12 C13_12 C14_12 C15_12 -175.78(13) . . . . ?
C18_12 C13_12 C14_12 C19B_12 178.54(14) . . . . ?
N2_12 C13_12 C14_12 C19B_12 2.58(19) . . . . ?
C13_12 C14_12 C15_12 C16_12 -0.2(3) . . . . ?
C19B_12 C14_12 C15_12 C16_12 -178.61(18) . . . . ?
C14_12 C15_12 C16_12 C17_12 -0.4(3) . . . . ?
C15_12 C16_12 C17_12 C18_12 1.2(3) . . . . ?
C16_12 C17_12 C18_12 C13_12 -1.2(3) . . . . ?
C16_12 C17_12 C18_12 C19A_12 176.0(2) . . . . ?
C14_12 C13_12 C18_12 C17_12 0.5(2) . . . . ?
N2_12 C13_12 C18_12 C17_12 176.55(14) . . . . ?
C14_12 C13_12 C18_12 C19A_12 -176.53(15) . . . . ?
N2_12 C13_12 C18_12 C19A_12 -0.5(2) . . . . ?
C18_12 C13_12 N2_12 C1_12 92.46(16) . . . . ?
C14_12 C13_12 N2_12 C1_12 -91.38(15) . . . . ?
C18_12 C13_12 N2_12 C3_12 -79.25(15) . . . . ?
C14_12 C13_12 N2_12 C3_12 96.92(15) . . . . ?
C3_12 N2_12 C1_12 N2_12 -0.42(16) . . . 6_556 ?
C13_12 N2_12 C1_12 N2_12 -172.88(7) . . . 6_556 ?
C3_12 N2_12 C1_12 Pd_11 177.79(10) . . . . ?
C13_12 N2_12 C1_12 Pd_11 5.33(19) . . . . ?
C17_12 C18_12 C19A_12 C20A_12 46.1(3) . . . . ?
C13_12 C18_12 C19A_12 C20A_12 -136.9(2) . . . . ?
C17_12 C18_12 C19A_12 C21A_12 -75.9(2) . . . . ?
C13_12 C18_12 C19A_12 C21A_12 101.13(19) . . . . ?
C1_12 N2_12 C3_12 C3_12 0.27(11) . . . 6_556 ?
C13_12 N2_12 C3_12 C3_12 173.10(8) . . . 6_556 ?
C15_12 C14_12 C19B_12 C20B_12 -27.4(2) . . . . ?
C13_12 C14_12 C19B_12 C20B_12 154.35(14) . . . . ?
C15_12 C14_12 C19B_12 C21B_12 96.1(2) . . . . ?
C13_12 C14_12 C19B_12 C21B_12 -82.15(19) . . . . ?
Pd_11 C19_13 C21_13 C20_13 -58.0(4) . . . . ?
C19_13 C21_13 C20_13 Pd_11 57.5(4) . . . . ?
